data_7115566
loop_
_publ_author_name
'Jie-Cheng Deng'
'Chih-Wei Kuo'
'Shih-Ching Chuang'

_publ_section_title
;
 Nucleophilic conjugate 1,3-addition of phosphines to oligoynoates
;
_journal_name_full Chem.Commun.
_journal_page_first 10580
_journal_paper_doi 10.1039/C4cc02870H
_journal_volume 50
_journal_year 2014
_chemical_formula_sum 'C39 H23 Cl2 F3 N O4 P'
_chemical_formula_weight 728.45
_chemical_name_systematic
;
?
;
_space_group_IT_number 14
_symmetry_cell_setting monoclinic
_symmetry_space_group_name_Hall '-P 2yn'
_symmetry_space_group_name_H-M 'P 1 21/n 1'
_atom_sites_solution_hydrogens geom
_atom_sites_solution_primary direct
_atom_sites_solution_secondary difmap
_audit_creation_method SHELXL-97
_cell_angle_alpha 90.00
_cell_angle_beta 90.145(2)
_cell_angle_gamma 90.00
_cell_formula_units_Z 4
_cell_length_a 15.3256(5)
_cell_length_b 9.7698(3)
_cell_length_c 22.1934(8)
_cell_measurement_reflns_used 7171
_cell_measurement_temperature 100(2)
_cell_measurement_theta_max 26.2799
_cell_measurement_theta_min 2.2775
_cell_volume 3322.96(19)
_computing_cell_refinement 'SAINT V7.34A (Bruker AXS, 2006)'
_computing_data_collection 'APEX2 (Bruker AXS, 2010)'
_computing_data_reduction 'SAINT V7.34A (Bruker AXS, 2006)'
_computing_molecular_graphics 'SHELXTL (Sheldrick, 2008)'
_computing_publication_material SHELXTL
_computing_structure_refinement 'SHELXL-97 (Sheldrick, 2008)'
_computing_structure_solution 'SHELXS-97 (Sheldrick, 2008)'
_diffrn_ambient_temperature 100(2)
_diffrn_detector_area_resol_mean 8.3333
_diffrn_measured_fraction_theta_full 0.994
_diffrn_measured_fraction_theta_max 0.994
_diffrn_measurement_device_type 'Bruker APEX-II CCD'
_diffrn_measurement_method '\f and \w scans'
_diffrn_radiation_monochromator graphite
_diffrn_radiation_source 'fine-focus sealed tube'
_diffrn_radiation_type MoK\a
_diffrn_radiation_wavelength 0.71073
_diffrn_reflns_av_R_equivalents 0.0780
_diffrn_reflns_av_sigmaI/netI 0.0689
_diffrn_reflns_limit_h_max 18
_diffrn_reflns_limit_h_min -18
_diffrn_reflns_limit_k_max 11
_diffrn_reflns_limit_k_min -11
_diffrn_reflns_limit_l_max 26
_diffrn_reflns_limit_l_min -26
_diffrn_reflns_number 24139
_diffrn_reflns_theta_full 25.12
_diffrn_reflns_theta_max 25.12
_diffrn_reflns_theta_min 3.06
_exptl_absorpt_coefficient_mu 0.305
_exptl_absorpt_correction_T_max 0.9486
_exptl_absorpt_correction_T_min 0.6256
_exptl_absorpt_correction_type multi-scan
_exptl_absorpt_process_details 'SADABS V2008/1 (Bruker AXS)'
_exptl_crystal_colour Red
_exptl_crystal_density_diffrn 1.456
_exptl_crystal_density_meas ?
_exptl_crystal_density_method 'not measured'
_exptl_crystal_description Blade
_exptl_crystal_F_000 1488
_exptl_crystal_size_max 0.15
_exptl_crystal_size_mid 0.03
_exptl_crystal_size_min 0.01
_refine_diff_density_max 1.710
_refine_diff_density_min -1.188
_refine_diff_density_rms 0.081
_refine_ls_extinction_method none
_refine_ls_goodness_of_fit_ref 1.053
_refine_ls_hydrogen_treatment constr
_refine_ls_matrix_type full
_refine_ls_number_parameters 451
_refine_ls_number_reflns 5908
_refine_ls_number_restraints 0
_refine_ls_restrained_S_all 1.053
_refine_ls_R_factor_all 0.0935
_refine_ls_R_factor_gt 0.0715
_refine_ls_shift/su_max 0.001
_refine_ls_shift/su_mean 0.000
_refine_ls_structure_factor_coef Fsqd
_refine_ls_weighting_details 'calc w=1/[\s^2^(Fo^2^)+(0.0937P)^2^+6.1089P] where P=(Fo^2^+2Fc^2^)/3'
_refine_ls_weighting_scheme calc
_refine_ls_wR_factor_gt 0.1883
_refine_ls_wR_factor_ref 0.2080
_reflns_number_gt 4404
_reflns_number_total 5908
_reflns_threshold_expression >2sigma(I)
_cod_data_source_file c4cc02870h2.cif
_cod_data_source_block 101227lt_0m
_cod_depositor_comments
;
The following automatic conversions were performed:

'_exptl_crystal_density_meas' value 'not measured' was changed to '?'
- the value is perceived as not measured.

Automatic conversion script
Id: cif_fix_values 3008 2015-01-20 13:52:24Z robertas 
;
_cod_database_code 7115566

loop_
_symmetry_equiv_pos_as_xyz
'x, y, z'
'-x+1/2, y+1/2, -z+1/2'
'-x, -y, -z'
'x-1/2, -y-1/2, z-1/2'

loop_
_atom_site_label
_atom_site_type_symbol
_atom_site_fract_x
_atom_site_fract_y
_atom_site_fract_z
_atom_site_U_iso_or_equiv
_atom_site_adp_type
_atom_site_occupancy
_atom_site_symmetry_multiplicity
_atom_site_calc_flag
_atom_site_refinement_flags
Cl2 Cl 0.93736(16) 0.39878(17) 0.78323(12) 0.1243(10) Uani 1 1 d .
Cl1 Cl 0.95575(10) 0.68931(13) 0.78057(6) 0.0612(4) Uani 1 1 d .
P1 P 0.76914(6) 0.36557(10) 0.04340(4) 0.0297(3) Uani 1 1 d .
F1 F 1.10642(15) 0.1185(3) -0.02213(12) 0.0478(7) Uani 1 1 d .
F2 F 0.57023(18) -0.1022(3) 0.13685(13) 0.0559(7) Uani 1 1 d .
F3 F 0.83357(17) 0.7653(2) 0.23710(11) 0.0450(6) Uani 1 1 d .
O1 O 0.69861(17) 0.5498(3) -0.10614(11) 0.0320(6) Uani 1 1 d .
O2 O 0.82926(17) 0.5785(3) -0.06022(13) 0.0383(7) Uani 1 1 d .
O3 O 0.42111(19) 0.5108(3) -0.34192(13) 0.0414(7) Uani 1 1 d .
O4 O 0.32975(19) 0.3839(3) -0.29301(13) 0.0411(7) Uani 1 1 d .
N1 N 0.3955(2) 0.4563(3) -0.29521(15) 0.0343(8) Uani 1 1 d .
C39 C 0.8936(5) 0.5471(6) 0.8038(3) 0.087(2) Uani 1 1 d .
H39A H 0.8878 0.5490 0.8482 0.104 Uiso 1 1 calc R
H39B H 0.8343 0.5543 0.7863 0.104 Uiso 1 1 calc R
C1 C 1.0290(3) 0.1792(4) -0.0077(2) 0.0403(10) Uani 1 1 d .
C2 C 0.9694(3) 0.1988(6) -0.0521(2) 0.0542(13) Uani 1 1 d .
H2 H 0.9813 0.1713 -0.0923 0.065 Uiso 1 1 calc R
C3 C 0.8902(3) 0.2604(5) -0.0372(2) 0.0483(11) Uani 1 1 d .
H3 H 0.8471 0.2750 -0.0674 0.058 Uiso 1 1 calc R
C4 C 0.8745(2) 0.3002(4) 0.02153(18) 0.0328(9) Uani 1 1 d .
C5 C 0.7144(2) 0.4364(4) -0.01742(17) 0.0311(8) Uani 1 1 d .
C6 C 0.6275(2) 0.4140(4) -0.04031(17) 0.0288(8) Uani 1 1 d .
C7 C 0.5597(2) 0.3376(4) -0.01279(17) 0.0307(8) Uani 1 1 d .
C8 C 0.5025(2) 0.2748(4) 0.01197(17) 0.0330(9) Uani 1 1 d .
C9 C 0.4402(3) 0.2009(4) 0.04154(18) 0.0355(9) Uani 1 1 d .
C10 C 0.3874(3) 0.1348(4) 0.06949(18) 0.0376(9) Uani 1 1 d .
C11 C 0.3290(3) 0.0512(4) 0.10369(18) 0.0371(9) Uani 1 1 d .
C12 C 0.2501(3) 0.1029(5) 0.1234(2) 0.0548(13) Uani 1 1 d .
H12 H 0.2335 0.1938 0.1134 0.066 Uiso 1 1 calc R
C13 C 0.1952(3) 0.0216(5) 0.1577(3) 0.0652(16) Uani 1 1 d .
H13 H 0.1411 0.0573 0.1714 0.078 Uiso 1 1 calc R
C14 C 0.2187(3) -0.1110(5) 0.1722(2) 0.0489(12) Uani 1 1 d .
H14 H 0.1813 -0.1657 0.1964 0.059 Uiso 1 1 calc R
C15 C 0.6156(3) 0.0070(4) 0.1153(2) 0.0402(10) Uani 1 1 d .
C16 C 0.5982(3) 0.1332(4) 0.13916(19) 0.0385(10) Uani 1 1 d .
H16 H 0.5551 0.1451 0.1694 0.046 Uiso 1 1 calc R
C17 C 0.6460(3) 0.2432(4) 0.11749(18) 0.0335(9) Uani 1 1 d .
H17 H 0.6356 0.3323 0.1330 0.040 Uiso 1 1 calc R
C18 C 0.7087(2) 0.2247(4) 0.07355(17) 0.0303(8) Uani 1 1 d .
C19 C 0.7238(3) 0.0934(4) 0.05016(19) 0.0360(9) Uani 1 1 d .
H19 H 0.7666 0.0802 0.0199 0.043 Uiso 1 1 calc R
C20 C 0.6763(3) -0.0166(4) 0.0713(2) 0.0424(10) Uani 1 1 d .
H20 H 0.6855 -0.1061 0.0558 0.051 Uiso 1 1 calc R
C21 C 0.6209(2) 0.4823(4) -0.09410(17) 0.0297(8) Uani 1 1 d .
C22 C 0.7572(3) 0.5246(4) -0.05874(18) 0.0324(9) Uani 1 1 d .
C23 C 0.5561(2) 0.4885(4) -0.14126(17) 0.0297(8) Uani 1 1 d .
C24 C 0.5720(3) 0.5681(4) -0.19294(18) 0.0344(9) Uani 1 1 d .
H24 H 0.6209 0.6278 -0.1937 0.041 Uiso 1 1 calc R
C25 C 0.5183(3) 0.5609(4) -0.24206(18) 0.0340(9) Uani 1 1 d .
H25 H 0.5301 0.6144 -0.2768 0.041 Uiso 1 1 calc R
C26 C 0.4466(3) 0.4752(4) -0.24069(18) 0.0317(8) Uani 1 1 d .
C27 C 0.4250(3) 0.4023(4) -0.18904(18) 0.0334(9) Uani 1 1 d .
H27 H 0.3735 0.3482 -0.1878 0.040 Uiso 1 1 calc R
C28 C 0.4795(3) 0.4098(4) -0.13977(18) 0.0334(9) Uani 1 1 d .
H28 H 0.4650 0.3609 -0.1042 0.040 Uiso 1 1 calc R
C29 C 0.3516(3) -0.0830(4) 0.1178(2) 0.0405(10) Uani 1 1 d .
H29 H 0.4056 -0.1194 0.1042 0.049 Uiso 1 1 calc R
C30 C 0.2960(3) -0.1633(4) 0.1516(2) 0.0415(10) Uani 1 1 d .
H30 H 0.3114 -0.2553 0.1605 0.050 Uiso 1 1 calc R
C31 C 1.0158(3) 0.2168(5) 0.0506(2) 0.0426(10) Uani 1 1 d .
H31 H 1.0592 0.2015 0.0804 0.051 Uiso 1 1 calc R
C32 C 0.9371(3) 0.2779(5) 0.06498(19) 0.0406(10) Uani 1 1 d .
H32 H 0.9261 0.3047 0.1054 0.049 Uiso 1 1 calc R
C33 C 0.7865(2) 0.4857(4) 0.10356(17) 0.0309(8) Uani 1 1 d .
C34 C 0.7997(3) 0.4420(4) 0.16282(17) 0.0332(9) Uani 1 1 d .
H34 H 0.7974 0.3472 0.1721 0.040 Uiso 1 1 calc R
C35 C 0.8161(3) 0.5361(4) 0.20813(18) 0.0367(9) Uani 1 1 d .
H35 H 0.8251 0.5076 0.2486 0.044 Uiso 1 1 calc R
C36 C 0.8189(3) 0.6723(4) 0.19248(19) 0.0374(9) Uani 1 1 d .
C37 C 0.8079(3) 0.7194(4) 0.13522(18) 0.0360(9) Uani 1 1 d .
H37 H 0.8117 0.8144 0.1266 0.043 Uiso 1 1 calc R
C38 C 0.7913(3) 0.6256(4) 0.08990(18) 0.0341(9) Uani 1 1 d .
H38 H 0.7831 0.6560 0.0496 0.041 Uiso 1 1 calc R

loop_
_atom_site_aniso_label
_atom_site_aniso_U_11
_atom_site_aniso_U_22
_atom_site_aniso_U_33
_atom_site_aniso_U_23
_atom_site_aniso_U_13
_atom_site_aniso_U_12
Cl2 0.155(2) 0.0420(8) 0.176(2) 0.0007(11) 0.0834(18) -0.0089(10)
Cl1 0.0841(9) 0.0415(7) 0.0580(8) 0.0036(6) 0.0045(7) -0.0171(6)
P1 0.0327(5) 0.0274(5) 0.0291(5) 0.0004(4) 0.0007(4) 0.0006(4)
F1 0.0395(13) 0.0491(15) 0.0549(16) 0.0041(12) 0.0117(12) 0.0107(11)
F2 0.0651(17) 0.0356(14) 0.0671(19) 0.0165(13) -0.0078(14) -0.0178(12)
F3 0.0632(16) 0.0363(13) 0.0354(13) -0.0059(10) -0.0018(11) -0.0114(12)
O1 0.0326(14) 0.0331(14) 0.0303(15) 0.0049(11) 0.0009(11) -0.0043(11)
O2 0.0335(15) 0.0434(16) 0.0378(16) 0.0056(13) -0.0017(12) -0.0081(13)
O3 0.0476(17) 0.0440(17) 0.0326(16) 0.0027(13) 0.0013(13) 0.0037(14)
O4 0.0417(16) 0.0412(17) 0.0404(17) -0.0037(13) -0.0024(13) -0.0081(13)
N1 0.0360(18) 0.0323(18) 0.0347(19) -0.0022(15) 0.0011(15) 0.0048(15)
C39 0.109(5) 0.059(4) 0.092(5) -0.008(3) 0.055(4) -0.017(3)
C1 0.036(2) 0.034(2) 0.051(3) 0.0048(19) 0.0100(19) 0.0036(18)
C2 0.056(3) 0.069(3) 0.037(3) -0.003(2) 0.006(2) 0.022(3)
C3 0.047(3) 0.062(3) 0.036(2) -0.004(2) -0.004(2) 0.015(2)
C4 0.033(2) 0.029(2) 0.037(2) -0.0010(16) 0.0019(17) 0.0013(16)
C5 0.032(2) 0.030(2) 0.031(2) 0.0008(16) 0.0016(16) -0.0013(16)
C6 0.0314(19) 0.0248(18) 0.030(2) -0.0014(15) 0.0005(16) 0.0010(15)
C7 0.033(2) 0.030(2) 0.029(2) -0.0020(16) -0.0011(16) 0.0036(16)
C8 0.034(2) 0.035(2) 0.030(2) 0.0016(17) 0.0026(17) 0.0008(17)
C9 0.035(2) 0.038(2) 0.034(2) 0.0004(18) 0.0017(18) -0.0004(18)
C10 0.037(2) 0.044(2) 0.032(2) 0.0010(18) -0.0006(18) -0.0037(19)
C11 0.035(2) 0.041(2) 0.035(2) 0.0015(18) 0.0005(17) -0.0059(18)
C12 0.045(3) 0.040(3) 0.079(4) 0.020(2) 0.015(2) 0.003(2)
C13 0.043(3) 0.048(3) 0.105(5) 0.022(3) 0.031(3) 0.007(2)
C14 0.044(2) 0.041(3) 0.062(3) 0.011(2) 0.016(2) -0.004(2)
C15 0.048(2) 0.030(2) 0.043(2) 0.0110(18) -0.011(2) -0.0098(18)
C16 0.041(2) 0.038(2) 0.036(2) 0.0079(18) -0.0042(18) -0.0075(18)
C17 0.040(2) 0.0253(19) 0.036(2) 0.0011(16) -0.0021(17) -0.0017(16)
C18 0.0336(19) 0.0276(19) 0.030(2) 0.0022(16) -0.0047(16) -0.0010(16)
C19 0.043(2) 0.028(2) 0.037(2) -0.0007(17) -0.0040(18) 0.0013(17)
C20 0.049(3) 0.026(2) 0.052(3) -0.0013(19) -0.014(2) 0.0023(18)
C21 0.0295(19) 0.0258(19) 0.034(2) -0.0021(16) 0.0021(16) -0.0026(15)
C22 0.036(2) 0.031(2) 0.030(2) 0.0004(16) 0.0030(16) 0.0014(17)
C23 0.035(2) 0.0244(18) 0.030(2) 0.0002(15) 0.0024(16) 0.0038(16)
C24 0.034(2) 0.031(2) 0.039(2) 0.0034(17) 0.0024(17) -0.0018(17)
C25 0.035(2) 0.035(2) 0.032(2) 0.0060(17) 0.0035(17) 0.0025(17)
C26 0.036(2) 0.0253(19) 0.034(2) -0.0007(16) 0.0004(16) 0.0053(16)
C27 0.035(2) 0.027(2) 0.038(2) 0.0001(16) 0.0020(17) -0.0001(16)
C28 0.040(2) 0.029(2) 0.032(2) 0.0035(16) 0.0021(17) -0.0004(17)
C29 0.039(2) 0.039(2) 0.044(3) -0.0064(19) 0.0096(19) -0.0010(18)
C30 0.048(2) 0.032(2) 0.045(3) 0.0043(18) 0.005(2) -0.0024(19)
C31 0.035(2) 0.049(3) 0.044(3) -0.001(2) -0.0005(19) 0.0029(19)
C32 0.036(2) 0.050(3) 0.035(2) -0.0021(19) -0.0008(18) 0.0029(19)
C33 0.0313(19) 0.030(2) 0.031(2) -0.0031(16) 0.0008(16) 0.0007(16)
C34 0.040(2) 0.029(2) 0.031(2) -0.0004(16) -0.0017(17) -0.0013(17)
C35 0.041(2) 0.039(2) 0.030(2) 0.0012(17) -0.0010(17) -0.0003(18)
C36 0.042(2) 0.035(2) 0.036(2) -0.0077(18) -0.0023(18) -0.0053(18)
C37 0.041(2) 0.030(2) 0.037(2) -0.0012(17) 0.0011(18) -0.0045(17)
C38 0.040(2) 0.030(2) 0.031(2) -0.0005(16) -0.0020(17) -0.0033(17)

loop_
_atom_type_symbol
_atom_type_description
_atom_type_scat_dispersion_real
_atom_type_scat_dispersion_imag
_atom_type_scat_source
C C 0.0033 0.0016 'International Tables Vol C Tables 4.2.6.8 and 6.1.1.4'
H H 0.0000 0.0000 'International Tables Vol C Tables 4.2.6.8 and 6.1.1.4'
N N 0.0061 0.0033 'International Tables Vol C Tables 4.2.6.8 and 6.1.1.4'
O O 0.0106 0.0060 'International Tables Vol C Tables 4.2.6.8 and 6.1.1.4'
F F 0.0171 0.0103 'International Tables Vol C Tables 4.2.6.8 and 6.1.1.4'
P P 0.1023 0.0942 'International Tables Vol C Tables 4.2.6.8 and 6.1.1.4'
Cl Cl 0.1484 0.1585 'International Tables Vol C Tables 4.2.6.8 and 6.1.1.4'

loop_
_geom_angle_atom_site_label_1
_geom_angle_atom_site_label_2
_geom_angle_atom_site_label_3
_geom_angle
C5 P1 C18 110.39(18)
C5 P1 C33 112.88(19)
C18 P1 C33 107.48(18)
C5 P1 C4 111.33(19)
C18 P1 C4 107.06(18)
C33 P1 C4 107.45(18)
C21 O1 C22 108.7(3)
O3 N1 O4 123.0(3)
O3 N1 C26 118.3(3)
O4 N1 C26 118.7(3)
Cl2 C39 Cl1 112.9(3)
Cl2 C39 H39A 109.0
Cl1 C39 H39A 109.0
Cl2 C39 H39B 109.0
Cl1 C39 H39B 109.0
H39A C39 H39B 107.8
C2 C1 C31 123.4(4)
C2 C1 F1 118.4(4)
C31 C1 F1 118.2(4)
C1 C2 C3 118.3(4)
C1 C2 H2 120.8
C3 C2 H2 120.8
C4 C3 C2 119.8(4)
C4 C3 H3 120.1
C2 C3 H3 120.1
C32 C4 C3 119.6(4)
C32 C4 P1 119.4(3)
C3 C4 P1 120.7(3)
C22 C5 C6 107.0(3)
C22 C5 P1 121.5(3)
C6 C5 P1 131.2(3)
C21 C6 C7 125.4(3)
C21 C6 C5 107.4(3)
C7 C6 C5 127.3(3)
C8 C7 C6 178.3(4)
C7 C8 C9 177.6(4)
C10 C9 C8 177.4(4)
C9 C10 C11 176.5(5)
C12 C11 C29 119.4(4)
C12 C11 C10 120.5(4)
C29 C11 C10 120.1(4)
C11 C12 C13 119.8(4)
C11 C12 H12 120.1
C13 C12 H12 120.1
C14 C13 C12 120.5(4)
C14 C13 H13 119.7
C12 C13 H13 119.7
C30 C14 C13 119.7(4)
C30 C14 H14 120.2
C13 C14 H14 120.2
F2 C15 C16 118.0(4)
F2 C15 C20 117.9(4)
C16 C15 C20 124.1(4)
C15 C16 C17 117.4(4)
C15 C16 H16 121.3
C17 C16 H16 121.3
C18 C17 C16 120.8(4)
C18 C17 H17 119.6
C16 C17 H17 119.6
C17 C18 C19 119.8(4)
C17 C18 P1 121.6(3)
C19 C18 P1 118.6(3)
C20 C19 C18 119.9(4)
C20 C19 H19 120.1
C18 C19 H19 120.1
C15 C20 C19 118.1(4)
C15 C20 H20 121.0
C19 C20 H20 121.0
C6 C21 O1 109.8(3)
C6 C21 C23 134.5(3)
O1 C21 C23 115.4(3)
O2 C22 O1 118.7(3)
O2 C22 C5 134.2(4)
O1 C22 C5 107.1(3)
C28 C23 C24 117.9(4)
C28 C23 C21 122.3(3)
C24 C23 C21 119.7(3)
C25 C24 C23 121.1(4)
C25 C24 H24 119.4
C23 C24 H24 119.4
C24 C25 C26 119.4(4)
C24 C25 H25 120.3
C26 C25 H25 120.3
C25 C26 C27 121.3(4)
C25 C26 N1 119.1(3)
C27 C26 N1 119.5(3)
C28 C27 C26 118.8(4)
C28 C27 H27 120.6
C26 C27 H27 120.6
C27 C28 C23 121.1(4)
C27 C28 H28 119.5
C23 C28 H28 119.5
C30 C29 C11 120.3(4)
C30 C29 H29 119.9
C11 C29 H29 119.9
C14 C30 C29 120.4(4)
C14 C30 H30 119.8
C29 C30 H30 119.8
C1 C31 C32 117.9(4)
C1 C31 H31 121.0
C32 C31 H31 121.0
C4 C32 C31 120.9(4)
C4 C32 H32 119.6
C31 C32 H32 119.6
C34 C33 C38 119.6(4)
C34 C33 P1 121.4(3)
C38 C33 P1 118.9(3)
C35 C34 C33 120.4(4)
C35 C34 H34 119.8
C33 C34 H34 119.8
C36 C35 C34 117.7(4)
C36 C35 H35 121.2
C34 C35 H35 121.2
C37 C36 F3 118.2(4)
C37 C36 C35 124.0(4)
F3 C36 C35 117.8(4)
C36 C37 C38 118.5(4)
C36 C37 H37 120.8
C38 C37 H37 120.8
C37 C38 C33 119.9(4)
C37 C38 H38 120.1
C33 C38 H38 120.1

loop_
_geom_bond_atom_site_label_1
_geom_bond_atom_site_label_2
_geom_bond_distance
Cl2 C39 1.661(6)
Cl1 C39 1.762(6)
P1 C5 1.732(4)
P1 C18 1.790(4)
P1 C33 1.797(4)
P1 C4 1.804(4)
F1 C1 1.364(5)
F2 C15 1.361(5)
F3 C36 1.362(5)
O1 C21 1.388(4)
O1 C22 1.403(5)
O2 C22 1.223(5)
O3 N1 1.231(4)
O4 N1 1.232(4)
N1 C26 1.452(5)
C39 H39A 0.9900
C39 H39B 0.9900
C1 C2 1.356(6)
C1 C31 1.361(6)
C2 C3 1.396(6)
C2 H2 0.9500
C3 C4 1.383(6)
C3 H3 0.9500
C4 C32 1.376(6)
C5 C22 1.420(5)
C5 C6 1.442(5)
C6 C21 1.371(5)
C6 C7 1.418(5)
C7 C8 1.204(5)
C8 C9 1.367(6)
C9 C10 1.208(6)
C10 C11 1.431(6)
C11 C12 1.383(6)
C11 C29 1.391(6)
C12 C13 1.386(6)
C12 H12 0.9500
C13 C14 1.383(7)
C13 H13 0.9500
C14 C30 1.371(6)
C14 H14 0.9500
C15 C16 1.369(6)
C15 C20 1.370(7)
C16 C17 1.388(5)
C16 H16 0.9500
C17 C18 1.382(6)
C17 H17 0.9500
C18 C19 1.404(5)
C19 C20 1.381(6)
C19 H19 0.9500
C20 H20 0.9500
C21 C23 1.442(5)
C23 C28 1.404(5)
C23 C24 1.407(5)
C24 C25 1.366(6)
C24 H24 0.9500
C25 C26 1.382(6)
C25 H25 0.9500
C26 C27 1.391(6)
C27 C28 1.376(6)
C27 H27 0.9500
C28 H28 0.9500
C29 C30 1.381(6)
C29 H29 0.9500
C30 H30 0.9500
C31 C32 1.384(6)
C31 H31 0.9500
C32 H32 0.9500
C33 C34 1.397(5)
C33 C38 1.402(5)
C34 C35 1.385(6)
C34 H34 0.9500
C35 C36 1.376(6)
C35 H35 0.9500
C36 C37 1.361(6)
C37 C38 1.384(6)
C37 H37 0.9500
C38 H38 0.9500

loop_
_geom_torsion_atom_site_label_1
_geom_torsion_atom_site_label_2
_geom_torsion_atom_site_label_3
_geom_torsion_atom_site_label_4
_geom_torsion
C31 C1 C2 C3 -0.2(8)
F1 C1 C2 C3 179.8(4)
C1 C2 C3 C4 0.3(8)
C2 C3 C4 C32 -0.4(7)
C2 C3 C4 P1 -174.3(4)
C5 P1 C4 C32 160.8(3)
C18 P1 C4 C32 -78.4(4)
C33 P1 C4 C32 36.8(4)
C5 P1 C4 C3 -25.3(4)
C18 P1 C4 C3 95.4(4)
C33 P1 C4 C3 -149.4(4)
C18 P1 C5 C22 -163.5(3)
C33 P1 C5 C22 76.2(4)
C4 P1 C5 C22 -44.7(4)
C18 P1 C5 C6 10.0(4)
C33 P1 C5 C6 -110.3(4)
C4 P1 C5 C6 128.8(4)
C22 C5 C6 C21 2.2(4)
P1 C5 C6 C21 -172.1(3)
C22 C5 C6 C7 -176.9(4)
P1 C5 C6 C7 8.8(6)
C21 C6 C7 C8 -128(14)
C5 C6 C7 C8 51(14)
C6 C7 C8 C9 -69(20)
C7 C8 C9 C10 19(19)
C8 C9 C10 C11 -38(16)
C9 C10 C11 C12 158(7)
C9 C10 C11 C29 -22(8)
C29 C11 C12 C13 1.1(8)
C10 C11 C12 C13 -178.4(5)
C11 C12 C13 C14 -0.3(9)
C12 C13 C14 C30 -1.2(9)
F2 C15 C16 C17 178.9(4)
C20 C15 C16 C17 -0.6(7)
C15 C16 C17 C18 -0.1(6)
C16 C17 C18 C19 0.4(6)
C16 C17 C18 P1 178.3(3)
C5 P1 C18 C17 -88.5(4)
C33 P1 C18 C17 35.0(4)
C4 P1 C18 C17 150.2(3)
C5 P1 C18 C19 89.3(3)
C33 P1 C18 C19 -147.2(3)
C4 P1 C18 C19 -32.0(4)
C17 C18 C19 C20 -0.2(6)
P1 C18 C19 C20 -178.1(3)
F2 C15 C20 C19 -178.7(4)
C16 C15 C20 C19 0.8(7)
C18 C19 C20 C15 -0.4(6)
C7 C6 C21 O1 177.8(3)
C5 C6 C21 O1 -1.3(4)
C7 C6 C21 C23 -8.7(7)
C5 C6 C21 C23 172.2(4)
C22 O1 C21 C6 0.0(4)
C22 O1 C21 C23 -174.9(3)
C21 O1 C22 O2 -178.2(3)
C21 O1 C22 C5 1.4(4)
C6 C5 C22 O2 177.4(4)
P1 C5 C22 O2 -7.7(7)
C6 C5 C22 O1 -2.2(4)
P1 C5 C22 O1 172.7(3)
C6 C21 C23 C28 -2.5(7)
O1 C21 C23 C28 170.7(3)
C6 C21 C23 C24 -177.8(4)
O1 C21 C23 C24 -4.6(5)
C28 C23 C24 C25 -5.1(6)
C21 C23 C24 C25 170.4(4)
C23 C24 C25 C26 0.8(6)
C24 C25 C26 C27 3.9(6)
C24 C25 C26 N1 -173.1(3)
O3 N1 C26 C25 4.5(5)
O4 N1 C26 C25 -177.3(3)
O3 N1 C26 C27 -172.6(3)
O4 N1 C26 C27 5.6(5)
C25 C26 C27 C28 -4.1(6)
N1 C26 C27 C28 173.0(3)
C26 C27 C28 C23 -0.5(6)
C24 C23 C28 C27 4.9(6)
C21 C23 C28 C27 -170.5(4)
C12 C11 C29 C30 -0.4(7)
C10 C11 C29 C30 179.1(4)
C13 C14 C30 C29 1.9(8)
C11 C29 C30 C14 -1.1(7)
C2 C1 C31 C32 0.2(7)
F1 C1 C31 C32 -179.8(4)
C3 C4 C32 C31 0.4(7)
P1 C4 C32 C31 174.3(3)
C1 C31 C32 C4 -0.3(7)
C5 P1 C33 C34 156.6(3)
C18 P1 C33 C34 34.7(4)
C4 P1 C33 C34 -80.2(4)
C5 P1 C33 C38 -26.6(4)
C18 P1 C33 C38 -148.6(3)
C4 P1 C33 C38 96.5(3)
C38 C33 C34 C35 1.0(6)
P1 C33 C34 C35 177.7(3)
C33 C34 C35 C36 -0.1(6)
C34 C35 C36 C37 -1.1(7)
C34 C35 C36 F3 178.9(4)
F3 C36 C37 C38 -178.7(4)
C35 C36 C37 C38 1.3(7)
C36 C37 C38 C33 -0.3(6)
C34 C33 C38 C37 -0.8(6)
P1 C33 C38 C37 -177.6(3)
